data_7064200
loop_
_publ_author_name
'Das, Anjan'
'Mukhopadhyay, Titas Kumar'
'Maitra, Biswajit'
'Pal, Dibyendu'
'Mondal, Moumita'

_publ_section_title
;
 A Comparison of Structure-Activity Relationships between
 Bis(imino)Pyridine Pincers of Nickel and Cobalt for Electrochemical
 Reduction of CO2
;
_journal_name_full 'New Journal of Chemistry'
_journal_paper_doi 10.1039/D5NJ02563J
_journal_year 2026
_chemical_formula_moiety 'C21 H31 Br2 Co N3'
_chemical_formula_sum 'C21 H31 Br2 Co N3'
_chemical_formula_weight 544.24
_space_group_crystal_system orthorhombic
_space_group_IT_number 61
_space_group_name_Hall '-P 2ac 2ab'
_space_group_name_H-M_alt 'P b c a'
_atom_sites_solution_hydrogens geom
_atom_sites_solution_primary dual
_audit_creation_date 2024-02-29
_audit_creation_method
;
Olex2 1.5-alpha
(compiled 2024.02.16 svn.r378c4104 for OlexSys, GUI svn.r6928)
;
_audit_update_record
;
2024-09-24 deposited with the CCDC.	2025-12-08 downloaded from the CCDC.
;
_cell_angle_alpha 90
_cell_angle_beta 90
_cell_angle_gamma 90
_cell_formula_units_Z 8
_cell_length_a 10.6905(7)
_cell_length_b 17.2660(10)
_cell_length_c 24.5759(13)
_cell_measurement_reflns_used 4018
_cell_measurement_temperature 293(2)
_cell_measurement_theta_max 26.1240
_cell_measurement_theta_min 2.8700
_cell_volume 4536.3(5)
_computing_cell_refinement 'CrysAlisPro 1.171.40.69a (Rigaku OD, 2020)'
_computing_data_collection 'CrysAlisPro 1.171.40.69a (Rigaku OD, 2020)'
_computing_data_reduction 'CrysAlisPro 1.171.40.69a (Rigaku OD, 2020)'
_computing_molecular_graphics 'Olex2 1.5-alpha (Dolomanov et al., 2009)'
_computing_publication_material 'Olex2 1.5-alpha (Dolomanov et al., 2009)'
_computing_structure_refinement 'SHELXL 2019/3 (Sheldrick, 2015)'
_computing_structure_solution 'SHELXT 2018/2 (Sheldrick, 2018)'
_diffrn_ambient_temperature 293(2)
_diffrn_detector 'CCD plate'
_diffrn_detector_area_resol_mean 8.0303
_diffrn_detector_type EosS2
_diffrn_measured_fraction_theta_full 1.000
_diffrn_measured_fraction_theta_max 0.878
_diffrn_measurement_details
;
List of Runs (angles in degrees, time in seconds):

  # Type    Start    End  Width  t~exp~   \w     \q     \k     \f   Frames
#--------------------------------------------------------------------------
  1  \w    -34.00  31.00   1.00   39.50    --   14.53 -57.00 -60.00   65
  2  \w    -16.00  10.00   1.00   39.50    --  -16.64 -77.00 120.00   26
  3  \w    -80.00  -6.00   1.00   39.50    --  -16.64 -57.00-120.00   74
;
_diffrn_measurement_device 'four-circle diffractometer'
_diffrn_measurement_device_type 'SuperNova, Single source at offset/far, EosS2'
_diffrn_measurement_method '\w scans'
_diffrn_orient_matrix_type 'CrysAlisPro convention (1999,Acta A55,543-557)'
_diffrn_orient_matrix_UB_11 0.0178842000
_diffrn_orient_matrix_UB_12 -0.0394963000
_diffrn_orient_matrix_UB_13 0.0016039000
_diffrn_orient_matrix_UB_21 0.0638749000
_diffrn_orient_matrix_UB_22 0.0110804000
_diffrn_orient_matrix_UB_23 0.0000889000
_diffrn_orient_matrix_UB_31 -0.0011715000
_diffrn_orient_matrix_UB_32 0.0021874000
_diffrn_orient_matrix_UB_33 0.0288208000
_diffrn_radiation_monochromator mirror
_diffrn_radiation_probe x-ray
_diffrn_radiation_type 'Mo K\a'
_diffrn_radiation_wavelength 0.71073
_diffrn_reflns_av_R_equivalents 0.0448
_diffrn_reflns_av_unetI/netI 0.0579
_diffrn_reflns_Laue_measured_fraction_full 1.000
_diffrn_reflns_Laue_measured_fraction_max 0.878
_diffrn_reflns_limit_h_max 14
_diffrn_reflns_limit_h_min -13
_diffrn_reflns_limit_k_max 20
_diffrn_reflns_limit_k_min -23
_diffrn_reflns_limit_l_max 30
_diffrn_reflns_limit_l_min -33
_diffrn_reflns_number 16003
_diffrn_reflns_point_group_measured_fraction_full 1.000
_diffrn_reflns_point_group_measured_fraction_max 0.878
_diffrn_reflns_theta_full 25.242
_diffrn_reflns_theta_max 29.326
_diffrn_reflns_theta_min 2.359
_diffrn_source 'micro-focus sealed X-ray tube'
_diffrn_source_type 'SuperNova (Mo) X-ray Source'
_exptl_absorpt_coefficient_mu 4.291
_exptl_absorpt_correction_T_max 1.00000
_exptl_absorpt_correction_T_min 0.31159
_exptl_absorpt_correction_type multi-scan
_exptl_absorpt_process_details
;
CrysAlisPro 1.171.40.69a (Rigaku Oxford Diffraction, 2020)
Empirical absorption correction using spherical harmonics,
 implemented in SCALE3 ABSPACK scaling algorithm.
;
_exptl_crystal_colour blue
_exptl_crystal_density_diffrn 1.594
_exptl_crystal_description needle
_exptl_crystal_F_000 2200
_exptl_crystal_size_max 0.21
_exptl_crystal_size_mid 0.2
_exptl_crystal_size_min 0.19
_refine_diff_density_max 0.456
_refine_diff_density_min -0.491
_refine_diff_density_rms 0.092
_refine_ls_extinction_method none
_refine_ls_goodness_of_fit_ref 1.035
_refine_ls_hydrogen_treatment constr
_refine_ls_matrix_type full
_refine_ls_number_parameters 246
_refine_ls_number_reflns 5454
_refine_ls_number_restraints 0
_refine_ls_restrained_S_all 1.035
_refine_ls_R_factor_all 0.0763
_refine_ls_R_factor_gt 0.0416
_refine_ls_shift/su_max 0.001
_refine_ls_shift/su_mean 0.000
_refine_ls_structure_factor_coef Fsqd
_refine_ls_weighting_details 'w=1/[\s^2^(Fo^2^)+(0.0366P)^2^+0.2381P] where P=(Fo^2^+2Fc^2^)/3'
_refine_ls_weighting_scheme calc
_refine_ls_wR_factor_gt 0.0810
_refine_ls_wR_factor_ref 0.0953
_reflns_Friedel_coverage 0.000
_reflns_number_gt 3747
_reflns_number_total 5454
_reflns_threshold_expression 'I > 2\s(I)'
_cod_data_source_file d5nj02563j2.cif
_cod_data_source_block mm_03_a
_cod_database_code 7064200
_shelx_shelxl_version_number 2019/3
_chemical_oxdiff_formula 'C H N O Ni Co Br'
_shelx_space_group_comment
;
The symmetry employed for this shelxl refinement is uniquely defined
by the following loop, which should always be used as a source of
symmetry information in preference to the above space-group names.
They are only intended as comments.
;
_shelx_estimated_absorpt_t_max 0.496
_shelx_estimated_absorpt_t_min 0.466
_olex2_refinement_description
;
1. Fixed Uiso
 At 1.2 times of:
  All C(H) groups, All C(H,H) groups
 At 1.5 times of:
  All C(H,H,H) groups
2.a Ternary CH refined with riding coordinates:
 C8(H8), C16(H16)
2.b Secondary CH2 refined with riding coordinates:
 C13(H13A,H13B), C9(H9A,H9B), C10(H10A,H10B), C12(H12A,H12B), C11(H11A,H11B),
 C21(H21A,H21B), C17(H17A,H17B), C18(H18A,H18B), C19(H19A,H19B), C20(H20A,H20B)
2.c Aromatic/amide H refined with riding coordinates:
 C4(H4), C2(H2), C3(H3)
2.d Idealised Me refined as rotating group:
 C7(H7A,H7B,H7C), C14(H14A,H14B,H14C)
;
_olex2_submission_special_instructions 'No special instructions were received'
_oxdiff_exptl_absorpt_empirical_details
;
Empirical correction (ABSPACK) includes:
- Absorption correction using spherical harmonics
- Frame scaling
;
_oxdiff_exptl_absorpt_empirical_full_max 2.104
_oxdiff_exptl_absorpt_empirical_full_min 0.572

loop_
_space_group_symop_operation_xyz
'x, y, z'
'-x+1/2, -y, z+1/2'
'-x, y+1/2, -z+1/2'
'x+1/2, -y+1/2, -z'
'-x, -y, -z'
'x-1/2, y, -z-1/2'
'x, -y-1/2, z-1/2'
'-x-1/2, y-1/2, z'

loop_
_atom_site_label
_atom_site_type_symbol
_atom_site_fract_x
_atom_site_fract_y
_atom_site_fract_z
_atom_site_U_iso_or_equiv
_atom_site_adp_type
_atom_site_occupancy
_atom_site_site_symmetry_order
_atom_site_calc_flag
_atom_site_refinement_flags_posn
_atom_site_refinement_flags_adp
_atom_site_refinement_flags_occupancy
_atom_site_disorder_assembly
_atom_site_disorder_group
Br1 Br 0.91353(3) 0.56645(2) 0.37200(2) 0.04028(12) Uani 1 1 d . . . . .
Br2 Br 0.56679(4) 0.63466(2) 0.45683(2) 0.05610(14) Uani 1 1 d . . . . .
Co1 Co 0.70781(4) 0.54487(2) 0.41299(2) 0.03137(13) Uani 1 1 d . . . . .
N3 N 0.7698(2) 0.48826(15) 0.48886(9) 0.0303(6) Uani 1 1 d . . . . .
N1 N 0.6552(3) 0.43389(14) 0.40287(10) 0.0314(6) Uani 1 1 d . . . . .
N2 N 0.6146(3) 0.54271(16) 0.33000(10) 0.0361(7) Uani 1 1 d . . . . .
C6 C 0.7514(3) 0.41493(19) 0.48961(12) 0.0331(7) Uani 1 1 d . . . . .
C1 C 0.5937(3) 0.4124(2) 0.35755(13) 0.0367(8) Uani 1 1 d . . . . .
C8 C 0.8258(3) 0.52692(18) 0.53663(12) 0.0332(8) Uani 1 1 d . . . . .
H8 H 0.889628 0.492507 0.551983 0.040 Uiso 1 1 calc R U . . .
C5 C 0.6841(3) 0.38192(18) 0.44146(13) 0.0322(8) Uani 1 1 d . . . . .
C15 C 0.5720(3) 0.4757(2) 0.31716(13) 0.0388(8) Uani 1 1 d . . . . .
C7 C 0.7859(4) 0.3584(2) 0.53427(13) 0.0454(9) Uani 1 1 d . . . . .
H7A H 0.837138 0.384093 0.560778 0.068 Uiso 1 1 calc R U . . .
H7B H 0.831180 0.315683 0.518917 0.068 Uiso 1 1 calc R U . . .
H7C H 0.711090 0.339646 0.551424 0.068 Uiso 1 1 calc R U . . .
C13 C 0.8883(3) 0.6022(2) 0.52054(13) 0.0401(9) Uani 1 1 d . . . . .
H13A H 0.826943 0.636059 0.503777 0.048 Uiso 1 1 calc R U . . .
H13B H 0.953019 0.591716 0.493900 0.048 Uiso 1 1 calc R U . . .
C9 C 0.7260(4) 0.5411(2) 0.58003(13) 0.0434(9) Uani 1 1 d . . . . .
H9A H 0.659792 0.573116 0.565089 0.052 Uiso 1 1 calc R U . . .
H9B H 0.689702 0.492136 0.591187 0.052 Uiso 1 1 calc R U . . .
C16 C 0.6065(3) 0.6078(2) 0.29036(14) 0.0452(9) Uani 1 1 d . . . . .
H16 H 0.525769 0.604862 0.271589 0.054 Uiso 1 1 calc R U . . .
C4 C 0.6515(4) 0.3052(2) 0.43539(15) 0.0484(10) Uani 1 1 d . . . . .
H4 H 0.673542 0.269049 0.461770 0.058 Uiso 1 1 calc R U . . .
C2 C 0.5565(4) 0.3363(2) 0.35098(16) 0.0509(10) Uani 1 1 d . . . . .
H2 H 0.511524 0.321750 0.320237 0.061 Uiso 1 1 calc R U . . .
C10 C 0.7840(4) 0.5814(2) 0.62918(13) 0.0530(11) Uani 1 1 d . . . . .
H10A H 0.719231 0.591927 0.655824 0.064 Uiso 1 1 calc R U . . .
H10B H 0.844901 0.547212 0.645859 0.064 Uiso 1 1 calc R U . . .
C12 C 0.9462(4) 0.6432(2) 0.56971(15) 0.0505(10) Uani 1 1 d . . . . .
H12A H 1.013386 0.611771 0.584432 0.061 Uiso 1 1 calc R U . . .
H12B H 0.981306 0.692444 0.558398 0.061 Uiso 1 1 calc R U . . .
C11 C 0.8474(4) 0.6568(2) 0.61353(15) 0.0577(11) Uani 1 1 d . . . . .
H11A H 0.886472 0.679408 0.645409 0.069 Uiso 1 1 calc R U . . .
H11B H 0.785241 0.692999 0.600122 0.069 Uiso 1 1 calc R U . . .
C3 C 0.5858(4) 0.2826(2) 0.38981(17) 0.0576(11) Uani 1 1 d . . . . .
H3 H 0.561712 0.231169 0.385495 0.069 Uiso 1 1 calc R U . . .
C21 C 0.6141(4) 0.6842(2) 0.32035(15) 0.0541(11) Uani 1 1 d . . . . .
H21A H 0.690313 0.685661 0.341757 0.065 Uiso 1 1 calc R U . . .
H21B H 0.543800 0.688590 0.345101 0.065 Uiso 1 1 calc R U . . .
C17 C 0.7104(4) 0.6009(2) 0.24842(13) 0.0522(10) Uani 1 1 d . . . . .
H17A H 0.699905 0.553331 0.227950 0.063 Uiso 1 1 calc R U . . .
H17B H 0.790599 0.598605 0.266834 0.063 Uiso 1 1 calc R U . . .
C14 C 0.5067(4) 0.4538(2) 0.26484(14) 0.0583(11) Uani 1 1 d . . . . .
H14A H 0.495775 0.499195 0.242749 0.087 Uiso 1 1 calc R U . . .
H14B H 0.426418 0.431814 0.273044 0.087 Uiso 1 1 calc R U . . .
H14C H 0.556357 0.416601 0.245477 0.087 Uiso 1 1 calc R U . . .
C18 C 0.7092(4) 0.6697(3) 0.20946(16) 0.0715(14) Uani 1 1 d . . . . .
H18A H 0.779545 0.665559 0.184718 0.086 Uiso 1 1 calc R U . . .
H18B H 0.633061 0.668294 0.187996 0.086 Uiso 1 1 calc R U . . .
C19 C 0.7164(4) 0.7460(3) 0.23947(18) 0.0717(13) Uani 1 1 d . . . . .
H19A H 0.796683 0.750052 0.257673 0.086 Uiso 1 1 calc R U . . .
H19B H 0.710191 0.788294 0.213599 0.086 Uiso 1 1 calc R U . . .
C20 C 0.6129(4) 0.7529(2) 0.28084(18) 0.0718(14) Uani 1 1 d . . . . .
H20A H 0.532947 0.754824 0.262254 0.086 Uiso 1 1 calc R U . . .
H20B H 0.622913 0.800709 0.301096 0.086 Uiso 1 1 calc R U . . .

loop_
_atom_site_aniso_label
_atom_site_aniso_U_11
_atom_site_aniso_U_22
_atom_site_aniso_U_33
_atom_site_aniso_U_23
_atom_site_aniso_U_13
_atom_site_aniso_U_12
Br1 0.0354(2) 0.0501(2) 0.0354(2) 0.00526(16) 0.00079(15) 0.00148(16)
Br2 0.0598(3) 0.0604(3) 0.0481(2) 0.00422(19) 0.00760(19) 0.0274(2)
Co1 0.0353(3) 0.0267(2) 0.0321(2) 0.00221(19) 0.0002(2) 0.0000(2)
N3 0.0337(16) 0.0305(15) 0.0266(14) 0.0007(12) -0.0011(12) -0.0015(12)
N1 0.0330(16) 0.0330(15) 0.0282(14) -0.0006(12) 0.0006(12) -0.0007(13)
N2 0.0345(17) 0.0418(17) 0.0321(15) 0.0062(13) -0.0033(13) 0.0011(14)
C6 0.0327(19) 0.0331(19) 0.0335(17) 0.0052(15) 0.0022(15) 0.0034(15)
C1 0.036(2) 0.041(2) 0.0326(18) -0.0067(16) 0.0023(15) -0.0001(17)
C8 0.036(2) 0.0337(18) 0.0300(17) -0.0009(14) -0.0029(15) 0.0025(16)
C5 0.039(2) 0.0269(17) 0.0311(17) 0.0023(15) 0.0058(15) 0.0019(15)
C15 0.038(2) 0.049(2) 0.0289(18) 0.0008(17) -0.0014(15) -0.0028(17)
C7 0.051(2) 0.042(2) 0.043(2) 0.0125(17) -0.0077(17) 0.0000(18)
C13 0.043(2) 0.046(2) 0.0313(18) -0.0031(16) 0.0026(16) -0.0061(17)
C9 0.048(2) 0.049(2) 0.0330(18) -0.0004(17) 0.0063(17) -0.0045(18)
C16 0.038(2) 0.060(2) 0.038(2) 0.0211(19) -0.0099(16) -0.0041(18)
C4 0.066(3) 0.0298(19) 0.049(2) 0.0046(17) 0.002(2) -0.0005(19)
C2 0.062(3) 0.046(2) 0.045(2) -0.0167(19) -0.007(2) -0.008(2)
C10 0.063(3) 0.069(3) 0.0273(18) -0.0093(19) 0.0051(18) 0.001(2)
C12 0.060(3) 0.048(2) 0.043(2) -0.0076(18) 0.0003(19) -0.012(2)
C11 0.068(3) 0.059(3) 0.047(2) -0.017(2) 0.000(2) 0.000(2)
C3 0.078(3) 0.034(2) 0.061(3) -0.010(2) -0.006(2) -0.009(2)
C21 0.059(3) 0.049(2) 0.054(2) 0.023(2) 0.007(2) 0.009(2)
C17 0.052(2) 0.069(3) 0.036(2) 0.003(2) 0.0020(18) -0.003(2)
C14 0.066(3) 0.074(3) 0.034(2) 0.0016(19) -0.008(2) -0.016(2)
C18 0.060(3) 0.113(4) 0.041(2) 0.032(3) 0.001(2) -0.012(3)
C19 0.071(3) 0.075(3) 0.070(3) 0.040(3) 0.001(3) -0.009(3)
C20 0.070(3) 0.063(3) 0.082(3) 0.042(3) 0.001(3) 0.009(2)

loop_
_atom_type_symbol
_atom_type_description
_atom_type_scat_dispersion_real
_atom_type_scat_dispersion_imag
_atom_type_scat_source
C C 0.0033 0.0016 'International Tables Vol C Tables 4.2.6.8 and 6.1.1.4'
H H 0.0000 0.0000 'International Tables Vol C Tables 4.2.6.8 and 6.1.1.4'
Br Br -0.2901 2.4595 'International Tables Vol C Tables 4.2.6.8 and 6.1.1.4'
Co Co 0.3494 0.9721 'International Tables Vol C Tables 4.2.6.8 and 6.1.1.4'
N N 0.0061 0.0033 'International Tables Vol C Tables 4.2.6.8 and 6.1.1.4'

loop_
_geom_angle_atom_site_label_1
_geom_angle_atom_site_label_2
_geom_angle_atom_site_label_3
_geom_angle
_geom_angle_site_symmetry_1
_geom_angle_site_symmetry_3
_geom_angle_publ_flag
Br2 Co1 Br1 130.28(2) . . ?
N3 Co1 Br1 98.37(7) . . ?
N3 Co1 Br2 95.43(7) . . ?
N3 Co1 N2 152.06(10) . . ?
N1 Co1 Br1 110.20(8) . . ?
N1 Co1 Br2 119.45(8) . . ?
N1 Co1 N3 76.50(10) . . ?
N1 Co1 N2 75.56(10) . . ?
N2 Co1 Br1 91.56(7) . . ?
N2 Co1 Br2 97.90(7) . . ?
C6 N3 Co1 113.8(2) . . ?
C6 N3 C8 119.8(3) . . ?
C8 N3 Co1 126.37(19) . . ?
C1 N1 Co1 120.1(2) . . ?
C5 N1 Co1 119.0(2) . . ?
C5 N1 C1 120.8(3) . . ?
C15 N2 Co1 113.1(2) . . ?
C15 N2 C16 119.9(3) . . ?
C16 N2 Co1 126.9(2) . . ?
N3 C6 C5 116.0(3) . . ?
N3 C6 C7 127.6(3) . . ?
C5 C6 C7 116.4(3) . . ?
N1 C1 C15 115.0(3) . . ?
N1 C1 C2 120.0(3) . . ?
C2 C1 C15 125.0(3) . . ?
N3 C8 H8 108.3 . . ?
N3 C8 C13 111.1(2) . . ?
N3 C8 C9 110.1(3) . . ?
C13 C8 H8 108.3 . . ?
C13 C8 C9 110.6(3) . . ?
C9 C8 H8 108.3 . . ?
N1 C5 C6 114.5(3) . . ?
N1 C5 C4 120.6(3) . . ?
C4 C5 C6 125.0(3) . . ?
N2 C15 C1 116.2(3) . . ?
N2 C15 C14 126.8(3) . . ?
C1 C15 C14 117.0(3) . . ?
C6 C7 H7A 109.5 . . ?
C6 C7 H7B 109.5 . . ?
C6 C7 H7C 109.5 . . ?
H7A C7 H7B 109.5 . . ?
H7A C7 H7C 109.5 . . ?
H7B C7 H7C 109.5 . . ?
C8 C13 H13A 109.3 . . ?
C8 C13 H13B 109.3 . . ?
C8 C13 C12 111.7(3) . . ?
H13A C13 H13B 107.9 . . ?
C12 C13 H13A 109.3 . . ?
C12 C13 H13B 109.3 . . ?
C8 C9 H9A 109.7 . . ?
C8 C9 H9B 109.7 . . ?
H9A C9 H9B 108.2 . . ?
C10 C9 C8 110.0(3) . . ?
C10 C9 H9A 109.7 . . ?
C10 C9 H9B 109.7 . . ?
N2 C16 H16 108.7 . . ?
N2 C16 C21 109.6(3) . . ?
N2 C16 C17 110.0(3) . . ?
C21 C16 H16 108.7 . . ?
C21 C16 C17 111.0(3) . . ?
C17 C16 H16 108.7 . . ?
C5 C4 H4 120.4 . . ?
C5 C4 C3 119.3(3) . . ?
C3 C4 H4 120.4 . . ?
C1 C2 H2 120.1 . . ?
C3 C2 C1 119.8(3) . . ?
C3 C2 H2 120.1 . . ?
C9 C10 H10A 109.2 . . ?
C9 C10 H10B 109.2 . . ?
H10A C10 H10B 107.9 . . ?
C11 C10 C9 111.9(3) . . ?
C11 C10 H10A 109.2 . . ?
C11 C10 H10B 109.2 . . ?
C13 C12 H12A 109.6 . . ?
C13 C12 H12B 109.6 . . ?
H12A C12 H12B 108.1 . . ?
C11 C12 C13 110.3(3) . . ?
C11 C12 H12A 109.6 . . ?
C11 C12 H12B 109.6 . . ?
C10 C11 C12 110.9(3) . . ?
C10 C11 H11A 109.5 . . ?
C10 C11 H11B 109.5 . . ?
C12 C11 H11A 109.5 . . ?
C12 C11 H11B 109.5 . . ?
H11A C11 H11B 108.1 . . ?
C4 C3 H3 120.3 . . ?
C2 C3 C4 119.4(3) . . ?
C2 C3 H3 120.3 . . ?
C16 C21 H21A 109.3 . . ?
C16 C21 H21B 109.3 . . ?
C16 C21 C20 111.5(3) . . ?
H21A C21 H21B 108.0 . . ?
C20 C21 H21A 109.3 . . ?
C20 C21 H21B 109.3 . . ?
C16 C17 H17A 109.4 . . ?
C16 C17 H17B 109.4 . . ?
C16 C17 C18 111.0(3) . . ?
H17A C17 H17B 108.0 . . ?
C18 C17 H17A 109.4 . . ?
C18 C17 H17B 109.4 . . ?
C15 C14 H14A 109.5 . . ?
C15 C14 H14B 109.5 . . ?
C15 C14 H14C 109.5 . . ?
H14A C14 H14B 109.5 . . ?
H14A C14 H14C 109.5 . . ?
H14B C14 H14C 109.5 . . ?
C17 C18 H18A 109.2 . . ?
C17 C18 H18B 109.2 . . ?
H18A C18 H18B 107.9 . . ?
C19 C18 C17 111.8(3) . . ?
C19 C18 H18A 109.2 . . ?
C19 C18 H18B 109.2 . . ?
C18 C19 H19A 109.4 . . ?
C18 C19 H19B 109.4 . . ?
H19A C19 H19B 108.0 . . ?
C20 C19 C18 111.1(4) . . ?
C20 C19 H19A 109.4 . . ?
C20 C19 H19B 109.4 . . ?
C21 C20 H20A 109.4 . . ?
C21 C20 H20B 109.4 . . ?
C19 C20 C21 111.1(3) . . ?
C19 C20 H20A 109.4 . . ?
C19 C20 H20B 109.4 . . ?
H20A C20 H20B 108.0 . . ?

loop_
_geom_bond_atom_site_label_1
_geom_bond_atom_site_label_2
_geom_bond_distance
_geom_bond_site_symmetry_2
_geom_bond_publ_flag
Br1 Co1 2.4474(6) . ?
Br2 Co1 2.4160(6) . ?
Co1 N3 2.207(2) . ?
Co1 N1 2.013(3) . ?
Co1 N2 2.270(3) . ?
N3 C6 1.281(4) . ?
N3 C8 1.478(4) . ?
N1 C1 1.346(4) . ?
N1 C5 1.342(4) . ?
N2 C15 1.283(4) . ?
N2 C16 1.489(4) . ?
C6 C5 1.498(4) . ?
C6 C7 1.514(4) . ?
C1 C15 1.495(5) . ?
C1 C2 1.381(5) . ?
C8 H8 0.9800 . ?
C8 C13 1.514(5) . ?
C8 C9 1.529(4) . ?
C5 C4 1.378(4) . ?
C15 C14 1.511(5) . ?
C7 H7A 0.9600 . ?
C7 H7B 0.9600 . ?
C7 H7C 0.9600 . ?
C13 H13A 0.9700 . ?
C13 H13B 0.9700 . ?
C13 C12 1.531(5) . ?
C9 H9A 0.9700 . ?
C9 H9B 0.9700 . ?
C9 C10 1.526(5) . ?
C16 H16 0.9800 . ?
C16 C21 1.515(5) . ?
C16 C17 1.520(5) . ?
C4 H4 0.9300 . ?
C4 C3 1.378(5) . ?
C2 H2 0.9300 . ?
C2 C3 1.368(5) . ?
C10 H10A 0.9700 . ?
C10 H10B 0.9700 . ?
C10 C11 1.517(5) . ?
C12 H12A 0.9700 . ?
C12 H12B 0.9700 . ?
C12 C11 1.527(5) . ?
C11 H11A 0.9700 . ?
C11 H11B 0.9700 . ?
C3 H3 0.9300 . ?
C21 H21A 0.9700 . ?
C21 H21B 0.9700 . ?
C21 C20 1.532(5) . ?
C17 H17A 0.9700 . ?
C17 H17B 0.9700 . ?
C17 C18 1.525(5) . ?
C14 H14A 0.9600 . ?
C14 H14B 0.9600 . ?
C14 H14C 0.9600 . ?
C18 H18A 0.9700 . ?
C18 H18B 0.9700 . ?
C18 C19 1.513(6) . ?
C19 H19A 0.9700 . ?
C19 H19B 0.9700 . ?
C19 C20 1.507(6) . ?
C20 H20A 0.9700 . ?
C20 H20B 0.9700 . ?

loop_
_geom_torsion_atom_site_label_1
_geom_torsion_atom_site_label_2
_geom_torsion_atom_site_label_3
_geom_torsion_atom_site_label_4
_geom_torsion
_geom_torsion_site_symmetry_1
_geom_torsion_site_symmetry_2
_geom_torsion_site_symmetry_3
_geom_torsion_site_symmetry_4
_geom_torsion_publ_flag
Co1 N3 C6 C5 -4.1(4) . . . . ?
Co1 N3 C6 C7 178.1(3) . . . . ?
Co1 N3 C8 C13 -24.9(4) . . . . ?
Co1 N3 C8 C9 98.0(3) . . . . ?
Co1 N1 C1 C15 1.1(4) . . . . ?
Co1 N1 C1 C2 -179.3(3) . . . . ?
Co1 N1 C5 C6 1.6(4) . . . . ?
Co1 N1 C5 C4 -178.8(3) . . . . ?
Co1 N2 C15 C1 -1.4(4) . . . . ?
Co1 N2 C15 C14 -179.1(3) . . . . ?
Co1 N2 C16 C21 -26.0(4) . . . . ?
Co1 N2 C16 C17 96.4(3) . . . . ?
N3 C6 C5 N1 1.9(4) . . . . ?
N3 C6 C5 C4 -177.6(3) . . . . ?
N3 C8 C13 C12 179.7(3) . . . . ?
N3 C8 C9 C10 -179.7(3) . . . . ?
N1 C1 C15 N2 0.3(5) . . . . ?
N1 C1 C15 C14 178.2(3) . . . . ?
N1 C1 C2 C3 -2.1(6) . . . . ?
N1 C5 C4 C3 -1.7(6) . . . . ?
N2 C16 C21 C20 177.1(3) . . . . ?
N2 C16 C17 C18 -176.4(3) . . . . ?
C6 N3 C8 C13 156.3(3) . . . . ?
C6 N3 C8 C9 -80.9(4) . . . . ?
C6 C5 C4 C3 177.8(3) . . . . ?
C1 N1 C5 C6 -179.4(3) . . . . ?
C1 N1 C5 C4 0.1(5) . . . . ?
C1 C2 C3 C4 0.6(6) . . . . ?
C8 N3 C6 C5 174.9(3) . . . . ?
C8 N3 C6 C7 -2.9(5) . . . . ?
C8 C13 C12 C11 -56.1(4) . . . . ?
C8 C9 C10 C11 56.7(4) . . . . ?
C5 N1 C1 C15 -177.8(3) . . . . ?
C5 N1 C1 C2 1.8(5) . . . . ?
C5 C4 C3 C2 1.3(6) . . . . ?
C15 N2 C16 C21 158.1(3) . . . . ?
C15 N2 C16 C17 -79.5(4) . . . . ?
C15 C1 C2 C3 177.4(3) . . . . ?
C7 C6 C5 N1 179.9(3) . . . . ?
C7 C6 C5 C4 0.4(5) . . . . ?
C13 C8 C9 C10 -56.6(4) . . . . ?
C13 C12 C11 C10 55.1(4) . . . . ?
C9 C8 C13 C12 57.1(4) . . . . ?
C9 C10 C11 C12 -56.4(5) . . . . ?
C16 N2 C15 C1 175.0(3) . . . . ?
C16 N2 C15 C14 -2.6(5) . . . . ?
C16 C21 C20 C19 -55.7(5) . . . . ?
C16 C17 C18 C19 55.2(5) . . . . ?
C2 C1 C15 N2 -179.2(3) . . . . ?
C2 C1 C15 C14 -1.3(5) . . . . ?
C21 C16 C17 C18 -54.9(4) . . . . ?
C17 C16 C21 C20 55.3(4) . . . . ?
C17 C18 C19 C20 -55.6(5) . . . . ?
C18 C19 C20 C21 55.4(5) . . . . ?
